data_7708115
loop_
_publ_author_name
'Matos, Cati\'ucia R M O'
'Sanii, Rana'
'Wang, Shi-Qiang'
'Ronconi, C\'elia M'
'Zaworotko, Michael J.'

_publ_section_title
;
 Reversible single-crystal to single-crystal phase transformation between
 a new Werner clathrate and its apohost.
;
_journal_issue 37
_journal_name_full 'Dalton transactions (Cambridge, England : 2003)'
_journal_page_first 12923
_journal_page_last 12930
_journal_paper_doi 10.1039/d1dt01839f
_journal_volume 50
_journal_year 2021
_chemical_formula_moiety 'C17 H10 N2 O2'
_chemical_formula_sum 'C17 H10 N2 O2'
_chemical_formula_weight 274.27
_space_group_crystal_system orthorhombic
_space_group_IT_number 19
_space_group_name_Hall 'P 2ac 2ab'
_space_group_name_H-M_alt 'P 21 21 21'
_atom_sites_solution_hydrogens geom
_atom_sites_solution_primary iterative
_audit_creation_date 2020-04-07
_audit_creation_method
;
Olex2 1.2
(compiled 2018.05.29 svn.r3508 for OlexSys, GUI svn.r5506)
;
_audit_update_record
;
2021-07-07 deposited with the CCDC.	2021-07-26 downloaded from the CCDC.
;
_cell_angle_alpha 90
_cell_angle_beta 90
_cell_angle_gamma 90
_cell_formula_units_Z 4
_cell_length_a 3.8466(2)
_cell_length_b 15.6309(6)
_cell_length_c 20.3882(8)
_cell_measurement_reflns_used 9873
_cell_measurement_temperature 106(2)
_cell_measurement_theta_max 33.14
_cell_measurement_theta_min 2.61
_cell_volume 1225.86(9)
_computing_cell_refinement 'SAINT V8.38A (?, 2016)'
_computing_data_collection 'Bruker APEX2'
_computing_data_reduction 'SAINT V8.38A (?, 2016)'
_computing_molecular_graphics 'Olex2 (Dolomanov et al., 2009)'
_computing_publication_material 'Olex2 (Dolomanov et al., 2009)'
_computing_structure_refinement 'olex2.refine (Bourhis et al., 2015)'
_computing_structure_solution 'olex2.solve (Bourhis et al., 2015)'
_diffrn_ambient_temperature 105.82
_diffrn_measured_fraction_theta_full 0.997
_diffrn_measured_fraction_theta_max 0.997
_diffrn_measurement_device_type 'Bruker APEX-II CCD'
_diffrn_measurement_method '\f and \w scans'
_diffrn_radiation_type MoK\a
_diffrn_radiation_wavelength 0.71073
_diffrn_reflns_av_R_equivalents 0.0295
_diffrn_reflns_av_unetI/netI 0.0114
_diffrn_reflns_Laue_measured_fraction_full 0.997
_diffrn_reflns_Laue_measured_fraction_max 0.997
_diffrn_reflns_limit_h_max 4
_diffrn_reflns_limit_h_min -4
_diffrn_reflns_limit_k_max 19
_diffrn_reflns_limit_k_min -19
_diffrn_reflns_limit_l_max 25
_diffrn_reflns_limit_l_min -25
_diffrn_reflns_number 29701
_diffrn_reflns_point_group_measured_fraction_full 0.998
_diffrn_reflns_point_group_measured_fraction_max 0.998
_diffrn_reflns_theta_full 25.242
_diffrn_reflns_theta_max 26.488
_diffrn_reflns_theta_min 2.791
_diffrn_standards_number 0
_exptl_absorpt_coefficient_mu 0.100
_exptl_absorpt_correction_T_max 0.985
_exptl_absorpt_correction_T_min 0.981
_exptl_absorpt_correction_type multi-scan
_exptl_absorpt_process_details
'SADABS-2016/2 (Bruker,2016/2) was used for absorption correction. wR2(int) was 0.0563 before and 0.0525 after correction. The Ratio of minimum to maximum transmission is 0.9573. The \l/2 correction factor is Not present.'
_exptl_crystal_colour colourless
_exptl_crystal_colour_primary colourless
_exptl_crystal_density_diffrn 1.486
_exptl_crystal_description block
_exptl_crystal_F_000 568
_exptl_crystal_size_max 0.28
_exptl_crystal_size_mid 0.16
_exptl_crystal_size_min 0.15
_refine_diff_density_max 0.182
_refine_diff_density_min -0.201
_refine_diff_density_rms 0.038
_refine_ls_abs_structure_details
;
 Flack x determined using 944 quotients [(I+)-(I-)]/[(I+)+(I-)]
 (Parsons, Flack and Wagner, Acta Cryst. B69 (2013) 249-259).
;
_refine_ls_abs_structure_Flack 0.0(3)
_refine_ls_extinction_method none
_refine_ls_goodness_of_fit_ref 1.086
_refine_ls_hydrogen_treatment constr
_refine_ls_matrix_type full
_refine_ls_number_parameters 190
_refine_ls_number_reflns 2533
_refine_ls_number_restraints 0
_refine_ls_restrained_S_all 1.086
_refine_ls_R_factor_all 0.0308
_refine_ls_R_factor_gt 0.0295
_refine_ls_shift/su_max 0.000
_refine_ls_shift/su_mean 0.000
_refine_ls_structure_factor_coef Fsqd
_refine_ls_weighting_details 'w=1/[\s^2^(Fo^2^)+(0.0415P)^2^+0.3430P] where P=(Fo^2^+2Fc^2^)/3'
_refine_ls_weighting_scheme calc
_refine_ls_wR_factor_gt 0.0771
_refine_ls_wR_factor_ref 0.0779
_reflns_Friedel_coverage 0.651
_reflns_Friedel_fraction_full 1.000
_reflns_Friedel_fraction_max 1.000
_reflns_number_gt 2448
_reflns_number_total 2533
_reflns_threshold_expression 'I > 2\s(I)'
_cod_data_source_file d1dt01839f2.cif
_cod_data_source_block 5
_cod_depositor_comments 'Adding full bibliography for 7708105--7708117.cif.'
_cod_database_code 7708115
_shelx_shelxl_version_number 2018/3
_shelx_space_group_comment
;
The symmetry employed for this shelxl refinement is uniquely defined
by the following loop, which should always be used as a source of
symmetry information in preference to the above space-group names.
They are only intended as comments.
;
_shelx_estimated_absorpt_t_max 0.985
_shelx_estimated_absorpt_t_min 0.973
_olex2_refinement_description
;
1. Fixed Uiso
 At 1.2 times of:
  All C(H) groups
2.a Aromatic/amide H refined with riding coordinates:
 C00C(H00C), C00D(H00D), C00E(H00E), C00F(H00F), C00G(H00G), C00H(H00H),
 C00I(H00I), C00J(H00J), C00K(H00K), C00L(H00L)
;
_olex2_submission_special_instructions 'No special instructions were received'

loop_
_space_group_symop_operation_xyz
'x, y, z'
'-x+1/2, -y, z+1/2'
'-x, y+1/2, -z+1/2'
'x+1/2, -y+1/2, -z'

loop_
_atom_site_label
_atom_site_type_symbol
_atom_site_fract_x
_atom_site_fract_y
_atom_site_fract_z
_atom_site_U_iso_or_equiv
_atom_site_adp_type
_atom_site_occupancy
_atom_site_site_symmetry_order
_atom_site_calc_flag
_atom_site_refinement_flags_posn
_atom_site_refinement_flags_adp
_atom_site_refinement_flags_occupancy
_atom_site_disorder_assembly
_atom_site_disorder_group
O001 O 0.9303(3) 0.64234(8) 0.47468(6) 0.0177(3) Uani 1 1 d . . . . .
O002 O 0.3640(4) 0.49826(8) 0.31208(6) 0.0218(3) Uani 1 1 d . . . . .
N003 N 0.6570(4) 0.56848(9) 0.39305(7) 0.0147(3) Uani 1 1 d . . . . .
N004 N 0.7511(4) 0.34457(10) 0.44840(8) 0.0207(3) Uani 1 1 d . . . . .
C005 C 0.7464(5) 0.71005(11) 0.30826(8) 0.0141(3) Uani 1 1 d . . . . .
C006 C 0.8596(5) 0.71562(11) 0.37395(8) 0.0146(4) Uani 1 1 d . . . . .
C007 C 0.5233(5) 0.56160(11) 0.32882(8) 0.0148(4) Uani 1 1 d . . . . .
C008 C 0.8236(5) 0.64185(11) 0.41868(8) 0.0139(3) Uani 1 1 d . . . . .
C009 C 0.5849(5) 0.63513(11) 0.28453(8) 0.0150(4) Uani 1 1 d . . . . .
C00A C 0.7932(5) 0.78109(11) 0.26564(9) 0.0166(4) Uani 1 1 d . . . . .
C00B C 0.6324(5) 0.49418(11) 0.43516(8) 0.0149(4) Uani 1 1 d . . . . .
C00C C 0.9533(5) 0.85611(12) 0.29083(9) 0.0192(4) Uani 1 1 d . . . . .
H00C H 0.986605 0.904155 0.262997 0.023 Uiso 1 1 calc R . . . .
C00D C 0.5238(5) 0.70014(12) 0.17775(9) 0.0198(4) Uani 1 1 d . . . . .
H00D H 0.449192 0.696345 0.133424 0.024 Uiso 1 1 calc R . . . .
C00E C 1.0601(5) 0.85986(11) 0.35484(9) 0.0201(4) Uani 1 1 d . . . . .
H00E H 1.165463 0.910633 0.370981 0.024 Uiso 1 1 calc R . . . .
C00F C 0.4770(5) 0.63009(12) 0.22004(8) 0.0178(4) Uani 1 1 d . . . . .
H00F H 0.370943 0.579203 0.204252 0.021 Uiso 1 1 calc R . . . .
C00G C 0.7653(5) 0.41666(11) 0.41329(9) 0.0179(4) Uani 1 1 d . . . . .
H00G H 0.871689 0.414797 0.371259 0.022 Uiso 1 1 calc R . . . .
C00H C 1.0156(5) 0.78956(11) 0.39692(8) 0.0165(4) Uani 1 1 d . . . . .
H00H H 1.092636 0.792765 0.441121 0.020 Uiso 1 1 calc R . . . .
C00I C 0.6763(5) 0.77383(12) 0.19995(9) 0.0185(4) Uani 1 1 d . . . . .
H00I H 0.704230 0.820816 0.170859 0.022 Uiso 1 1 calc R . . . .
C00J C 0.4819(5) 0.49886(11) 0.49663(9) 0.0174(4) Uani 1 1 d . . . . .
H00J H 0.387130 0.550943 0.512654 0.021 Uiso 1 1 calc R . . . .
C00K C 0.6071(5) 0.34956(12) 0.50812(9) 0.0212(4) Uani 1 1 d . . . . .
H00K H 0.595599 0.299053 0.533949 0.025 Uiso 1 1 calc R . . . .
C00L C 0.4741(5) 0.42471(12) 0.53412(9) 0.0200(4) Uani 1 1 d . . . . .
H00L H 0.378809 0.425464 0.577100 0.024 Uiso 1 1 calc R . . . .

loop_
_atom_site_aniso_label
_atom_site_aniso_U_11
_atom_site_aniso_U_22
_atom_site_aniso_U_33
_atom_site_aniso_U_23
_atom_site_aniso_U_13
_atom_site_aniso_U_12
O001 0.0214(7) 0.0182(6) 0.0135(6) -0.0007(5) -0.0018(5) 0.0021(5)
O002 0.0288(8) 0.0186(6) 0.0179(6) 0.0001(5) -0.0041(6) -0.0085(6)
N003 0.0177(7) 0.0133(7) 0.0131(7) 0.0008(5) 0.0005(6) 0.0000(6)
N004 0.0247(8) 0.0150(7) 0.0224(8) 0.0007(6) -0.0048(7) 0.0002(7)
C005 0.0118(8) 0.0154(8) 0.0152(8) -0.0003(6) 0.0020(7) 0.0032(7)
C006 0.0135(8) 0.0154(8) 0.0149(8) -0.0008(6) 0.0023(7) 0.0025(7)
C007 0.0151(8) 0.0155(8) 0.0139(8) -0.0009(6) 0.0011(7) 0.0017(7)
C008 0.0132(8) 0.0149(8) 0.0137(7) -0.0030(6) 0.0010(7) 0.0045(7)
C009 0.0136(8) 0.0171(8) 0.0143(8) -0.0004(6) 0.0005(6) 0.0020(7)
C00A 0.0139(8) 0.0180(8) 0.0180(8) 0.0009(7) 0.0018(7) 0.0022(7)
C00B 0.0144(8) 0.0150(8) 0.0153(8) 0.0016(6) -0.0030(7) -0.0017(7)
C00C 0.0196(9) 0.0151(8) 0.0228(8) 0.0038(7) 0.0024(7) -0.0002(8)
C00D 0.0201(9) 0.0280(9) 0.0113(8) 0.0007(7) -0.0015(7) -0.0011(8)
C00E 0.0214(9) 0.0150(8) 0.0239(9) -0.0030(7) 0.0011(7) -0.0021(8)
C00F 0.0178(8) 0.0202(9) 0.0154(8) -0.0024(7) -0.0006(7) -0.0016(8)
C00G 0.0184(9) 0.0183(8) 0.0171(8) -0.0013(7) -0.0009(7) -0.0003(7)
C00H 0.0170(8) 0.0179(8) 0.0146(8) -0.0024(6) -0.0005(7) 0.0026(7)
C00I 0.0179(9) 0.0209(9) 0.0168(8) 0.0060(7) 0.0009(7) 0.0008(8)
C00J 0.0175(9) 0.0174(8) 0.0172(8) -0.0006(7) -0.0003(7) 0.0004(8)
C00K 0.0249(10) 0.0166(8) 0.0221(9) 0.0061(7) -0.0060(8) -0.0057(8)
C00L 0.0196(9) 0.0249(9) 0.0155(8) 0.0044(7) -0.0009(8) -0.0027(8)

loop_
_atom_type_symbol
_atom_type_description
_atom_type_scat_dispersion_real
_atom_type_scat_dispersion_imag
_atom_type_scat_source
C C 0.0033 0.0016 'International Tables Vol C Tables 4.2.6.8 and 6.1.1.4'
H H 0.0000 0.0000 'International Tables Vol C Tables 4.2.6.8 and 6.1.1.4'
N N 0.0061 0.0033 'International Tables Vol C Tables 4.2.6.8 and 6.1.1.4'
O O 0.0106 0.0060 'International Tables Vol C Tables 4.2.6.8 and 6.1.1.4'

loop_
_geom_angle_atom_site_label_1
_geom_angle_atom_site_label_2
_geom_angle_atom_site_label_3
_geom_angle
_geom_angle_site_symmetry_1
_geom_angle_site_symmetry_3
_geom_angle_publ_flag
C007 N003 C008 124.75(14) . . ?
C007 N003 C00B 117.75(14) . . ?
C008 N003 C00B 117.47(13) . . ?
C00G N004 C00K 117.06(16) . . ?
C006 C005 C009 120.83(15) . . ?
C006 C005 C00A 119.54(16) . . ?
C009 C005 C00A 119.63(15) . . ?
C005 C006 C008 120.61(15) . . ?
C00H C006 C005 120.43(16) . . ?
C00H C006 C008 118.93(15) . . ?
O002 C007 N003 120.48(15) . . ?
O002 C007 C009 122.86(16) . . ?
N003 C007 C009 116.66(15) . . ?
O001 C008 N003 120.41(15) . . ?
O001 C008 C006 123.00(16) . . ?
N003 C008 C006 116.59(14) . . ?
C005 C009 C007 120.36(15) . . ?
C00F C009 C005 120.41(16) . . ?
C00F C009 C007 119.23(16) . . ?
C00C C00A C005 118.60(16) . . ?
C00I C00A C005 118.36(16) . . ?
C00I C00A C00C 123.04(16) . . ?
C00G C00B N003 119.05(15) . . ?
C00J C00B N003 121.51(15) . . ?
C00J C00B C00G 119.43(16) . . ?
C00A C00C H00C 119.7 . . ?
C00E C00C C00A 120.66(17) . . ?
C00E C00C H00C 119.7 . . ?
C00F C00D H00D 119.8 . . ?
C00I C00D H00D 119.8 . . ?
C00I C00D C00F 120.49(16) . . ?
C00C C00E H00E 119.6 . . ?
C00C C00E C00H 120.80(17) . . ?
C00H C00E H00E 119.6 . . ?
C009 C00F C00D 120.08(17) . . ?
C009 C00F H00F 120.0 . . ?
C00D C00F H00F 120.0 . . ?
N004 C00G C00B 123.28(17) . . ?
N004 C00G H00G 118.4 . . ?
C00B C00G H00G 118.4 . . ?
C006 C00H C00E 119.97(16) . . ?
C006 C00H H00H 120.0 . . ?
C00E C00H H00H 120.0 . . ?
C00A C00I H00I 119.5 . . ?
C00D C00I C00A 121.02(16) . . ?
C00D C00I H00I 119.5 . . ?
C00B C00J H00J 121.2 . . ?
C00B C00J C00L 117.64(16) . . ?
C00L C00J H00J 121.2 . . ?
N004 C00K H00K 118.3 . . ?
N004 C00K C00L 123.31(16) . . ?
C00L C00K H00K 118.3 . . ?
C00J C00L H00L 120.4 . . ?
C00K C00L C00J 119.26(16) . . ?
C00K C00L H00L 120.4 . . ?

loop_
_geom_bond_atom_site_label_1
_geom_bond_atom_site_label_2
_geom_bond_distance
_geom_bond_site_symmetry_2
_geom_bond_publ_flag
O001 C008 1.213(2) . ?
O002 C007 1.213(2) . ?
N003 C007 1.411(2) . ?
N003 C008 1.414(2) . ?
N003 C00B 1.447(2) . ?
N004 C00G 1.336(2) . ?
N004 C00K 1.340(3) . ?
C005 C006 1.411(2) . ?
C005 C009 1.411(2) . ?
C005 C00A 1.421(2) . ?
C006 C008 1.477(2) . ?
C006 C00H 1.384(2) . ?
C007 C009 1.481(2) . ?
C009 C00F 1.381(2) . ?
C00A C00C 1.421(3) . ?
C00A C00I 1.417(2) . ?
C00B C00G 1.389(2) . ?
C00B C00J 1.383(2) . ?
C00C H00C 0.9500 . ?
C00C C00E 1.369(3) . ?
C00D H00D 0.9500 . ?
C00D C00F 1.405(3) . ?
C00D C00I 1.370(3) . ?
C00E H00E 0.9500 . ?
C00E C00H 1.405(2) . ?
C00F H00F 0.9500 . ?
C00G H00G 0.9500 . ?
C00H H00H 0.9500 . ?
C00I H00I 0.9500 . ?
C00J H00J 0.9500 . ?
C00J C00L 1.389(2) . ?
C00K H00K 0.9500 . ?
C00K C00L 1.387(3) . ?
C00L H00L 0.9500 . ?
